data_7040328
loop_
_publ_author_name
'Han, Zhangang'
'Zhang, Huixia'
'Yan, Jinshuang'
'Zhai, Xueliang'

_publ_section_title
;
 A highly aluminum-doped \b-isomer Keggin-type tungstoaluminate.
;
_journal_issue 36
_journal_name_full 'Dalton transactions (Cambridge, England : 2003)'
_journal_page_first 14044
_journal_page_last 14048
_journal_paper_doi 10.1039/c6dt02618d
_journal_volume 45
_journal_year 2016
_chemical_formula_sum 'C12 H26 Al4.5 N2 O44 W8.5'
_chemical_formula_weight 2586.48
_chemical_name_systematic
; 
 ? 
;
_space_group_IT_number 11
_symmetry_cell_setting monoclinic
_symmetry_space_group_name_Hall '-P 2yb'
_symmetry_space_group_name_H-M 'P 1 21/m 1'
_atom_sites_solution_hydrogens geom
_atom_sites_solution_primary direct
_atom_sites_solution_secondary difmap
_audit_creation_method SHELXL-97
_audit_update_record
;
2016-06-30 deposited with the CCDC.
2016-08-16 downloaded from the CCDC.
;
_cell_angle_alpha 90.00
_cell_angle_beta 100.266(5)
_cell_angle_gamma 90.00
_cell_formula_units_Z 2
_cell_length_a 10.005(4)
_cell_length_b 14.757(5)
_cell_length_c 17.197(6)
_cell_measurement_reflns_used 6438
_cell_measurement_temperature 296(2)
_cell_measurement_theta_max 27.91
_cell_measurement_theta_min 2.49
_cell_volume 2498.4(16)
_computing_cell_refinement 'Bruker SMART'
_computing_data_collection 'Bruker SMART'
_computing_data_reduction 'Bruker SAINT'
_computing_molecular_graphics 'Bruker SHELXTL'
_computing_publication_material 'Bruker SHELXTL'
_computing_structure_refinement 'Bruker SHELXTL'
_computing_structure_solution 'Bruker SHELXTL'
_diffrn_ambient_temperature 296(2)
_diffrn_measured_fraction_theta_full 0.996
_diffrn_measured_fraction_theta_max 0.996
_diffrn_measurement_device_type 'CCD area detector'
_diffrn_measurement_method 'phi and omega scans'
_diffrn_radiation_monochromator graphite
_diffrn_radiation_source 'fine-focus sealed tube'
_diffrn_radiation_type MoK\a
_diffrn_radiation_wavelength 0.71073
_diffrn_reflns_av_R_equivalents 0.0364
_diffrn_reflns_av_sigmaI/netI 0.0446
_diffrn_reflns_limit_h_max 11
_diffrn_reflns_limit_h_min -11
_diffrn_reflns_limit_k_max 17
_diffrn_reflns_limit_k_min -14
_diffrn_reflns_limit_l_max 20
_diffrn_reflns_limit_l_min -17
_diffrn_reflns_number 11985
_diffrn_reflns_theta_full 25.01
_diffrn_reflns_theta_max 25.01
_diffrn_reflns_theta_min 1.83
_exptl_absorpt_coefficient_mu 19.672
_exptl_absorpt_correction_T_max 0.078
_exptl_absorpt_correction_T_min 0.041
_exptl_absorpt_correction_type multi-scan
_exptl_absorpt_process_details sadabs
_exptl_crystal_colour yellow
_exptl_crystal_density_diffrn 3.438
_exptl_crystal_density_meas ?
_exptl_crystal_density_method 'not measured'
_exptl_crystal_description block
_exptl_crystal_F_000 2303
_exptl_crystal_size_max 0.19
_exptl_crystal_size_mid 0.15
_exptl_crystal_size_min 0.13
_refine_diff_density_max 5.410
_refine_diff_density_min -3.819
_refine_diff_density_rms 0.329
_refine_ls_extinction_coef 0.00017(4)
_refine_ls_extinction_expression Fc^*^=kFc[1+0.001xFc^2^\l^3^/sin(2\q)]^-1/4^
_refine_ls_extinction_method SHELXL
_refine_ls_goodness_of_fit_ref 1.043
_refine_ls_hydrogen_treatment mixed
_refine_ls_matrix_type full
_refine_ls_number_parameters 375
_refine_ls_number_reflns 4568
_refine_ls_number_restraints 744
_refine_ls_restrained_S_all 1.013
_refine_ls_R_factor_all 0.0444
_refine_ls_R_factor_gt 0.0404
_refine_ls_shift/su_max 0.001
_refine_ls_shift/su_mean 0.000
_refine_ls_structure_factor_coef Fsqd
_refine_ls_weighting_details 'calc w=1/[\s^2^(Fo^2^)+(0.0527P)^2^+70.2459P] where P=(Fo^2^+2Fc^2^)/3'
_refine_ls_weighting_scheme calc
_refine_ls_wR_factor_gt 0.1111
_refine_ls_wR_factor_ref 0.1141
_reflns_number_gt 4141
_reflns_number_total 4568
_reflns_threshold_expression >2sigma(I)
_cod_data_source_file c6dt02618d2.cif
_cod_data_source_block 1
_cod_depositor_comments
;
The following automatic conversions were performed:

'_symmetry_cell_setting' value 'Monoclinic' changed to 'monoclinic'
according to
/usr/data/users/saulius/crontab/automatic-downloads/rss-feeds/RSC/lib/dictionaries/cif_core.dic
dictionary named 'cif_core.dic' version 2.4.2 from 2011-04-26.

'_exptl_crystal_density_meas' value 'none' was changed to '?' - the
value is perceived as not measured.

Automatic conversion script
Id: cif_fix_values 4268 2015-11-12 08:31:59Z antanas 

 Adding full bibliography for 7040328.cif.
;
_cod_original_cell_volume 2498.5(15)
_cod_original_sg_symbol_H-M 'P2(1)/m  '
_cod_original_formula_sum 'C12 H26 Al4.50 N2 O44 W8.50'
_cod_database_code 7040328

loop_
_symmetry_equiv_pos_as_xyz
'x, y, z'
'-x, y+1/2, -z'
'-x, -y, -z'
'x, -y-1/2, z'

loop_
_atom_site_label
_atom_site_type_symbol
_atom_site_fract_x
_atom_site_fract_y
_atom_site_fract_z
_atom_site_U_iso_or_equiv
_atom_site_adp_type
_atom_site_occupancy
_atom_site_symmetry_multiplicity
_atom_site_calc_flag
_atom_site_refinement_flags
_atom_site_disorder_group
O3W O 0.318(3) 0.2500 0.2955(19) 0.139(7) Uani 1 2 d SU .
W1 W 0.29642(5) 0.62545(3) 0.05365(3) 0.02050(15) Uani 1 1 d . .
W2 W 0.27035(5) 0.62091(4) 0.24613(3) 0.02830(16) Uani 1 1 d . .
W3 W 0.52705(5) 0.51200(3) 0.18053(3) 0.01939(15) Uani 1 1 d . .
W4 W 0.61092(6) 0.63547(3) 0.37171(3) 0.02695(16) Uani 1 1 d . .
W5 W 0.85732(14) 0.7500 0.30994(7) 0.0319(3) Uani 0.50 2 d SP 1
Al5 Al 0.85732(14) 0.7500 0.30994(7) 0.0319(3) Uani 0.50 2 d SP 2
Al1 Al 0.5360(5) 0.7500 0.1858(3) 0.0150(9) Uani 1 2 d S .
Al2 Al 0.7840(3) 0.8505(2) 0.11483(19) 0.0154(6) Uani 1 1 d . .
Al3 Al 0.5733(5) 0.7500 -0.0002(3) 0.0145(9) Uani 1 2 d S .
O1 O 0.2336(11) 0.7500 0.2412(7) 0.024(2) Uani 1 2 d SU .
O2 O 0.6302(11) 0.7500 0.2827(6) 0.019(2) Uani 1 2 d SU .
O3 O 0.4312(8) 0.8482(5) 0.1710(4) 0.0178(15) Uani 1 1 d U .
O4 O 0.8953(11) 0.7500 0.0985(7) 0.021(2) Uani 1 2 d SU .
O5 O 0.7040(8) 0.8444(5) 0.0038(4) 0.0197(15) Uani 1 1 d U .
O7 O 0.4179(7) 0.6469(5) 0.3355(4) 0.0174(10) Uani 1 1 d U .
O8 O 0.6587(8) 0.5595(5) 0.1331(5) 0.0243(16) Uani 1 1 d U .
O9 O 0.6159(8) 0.5536(5) 0.2847(5) 0.0241(15) Uani 1 1 d U .
O10 O 0.1801(9) 0.6034(6) 0.1385(5) 0.0269(16) Uani 1 1 d U .
O11 O 0.6491(11) 0.7500 0.1160(6) 0.018(2) Uani 1 2 d SU .
O12 O 0.5643(9) 0.3962(6) 0.1899(5) 0.0323(16) Uani 1 1 d U .
O13 O 0.1754(8) 0.5825(6) -0.0224(5) 0.0278(16) Uani 1 1 d U .
O14 O 0.3618(8) 0.5053(6) 0.2387(5) 0.0261(16) Uani 1 1 d U .
O15 O 0.4364(8) 0.6626(5) 0.0075(5) 0.0241(16) Uani 1 1 d U .
O16 O 0.3850(8) 0.5080(5) 0.0874(5) 0.0248(16) Uani 1 1 d U .
O17 O 0.9170(8) 0.9360(6) 0.1030(5) 0.0254(16) Uani 1 1 d U .
H17A H 0.9877 0.9089 0.0941 0.030 Uiso 1 1 d R .
H17B H 0.8880 0.9698 0.0660 0.030 Uiso 1 1 d R .
O18 O 0.1442(9) 0.5843(6) 0.2965(5) 0.0331(17) Uani 1 1 d U .
O19 O 0.8445(8) 0.8404(6) 0.2259(5) 0.0245(16) Uani 1 1 d U .
O20 O 1.0251(13) 0.7500 0.3475(7) 0.033(3) Uani 1 2 d SU .
O21 O 0.5374(12) 0.7500 -0.1122(7) 0.025(2) Uani 1 2 d SU .
H21A H 0.4923 0.6947 -0.1309 0.038 Uiso 0.50 1 d PR .
H21B H 0.4803 0.8006 -0.1308 0.038 Uiso 0.50 1 d PR .
O22 O 0.2372(11) 0.7500 0.0567(7) 0.023(2) Uani 1 2 d SU .
O23 O 0.6156(9) 0.5617(6) 0.4504(5) 0.0350(16) Uani 1 1 d U .
O6 O 0.8053(15) 0.6569(10) 0.3782(9) 0.0174(10) Uani 0.50 1 d PU 1
O24 O 0.602(2) 0.7500 0.4296(12) 0.0174(10) Uani 0.50 2 d SPU 1
O6' O 0.7779(15) 0.6377(10) 0.3217(9) 0.0174(10) Uani 0.50 1 d PU 2
O24' O 0.528(2) 0.7500 0.3848(12) 0.0174(10) Uani 0.50 2 d SPU 2
C1 C 0.804(3) 0.2500 0.2913(15) 0.054(3) Uani 1 2 d SU .
C2 C 0.726(3) 0.2500 0.3607(17) 0.064(3) Uani 1 2 d SU .
C3 C 0.682(2) 0.1678(16) 0.3868(14) 0.080(4) Uani 1 1 d U .
C4 C 0.861(4) 0.185(3) 0.266(2) 0.057(4) Uani 0.50 1 d PU .
C5 C 0.945(3) 0.194(2) 0.2039(19) 0.052(4) Uani 0.50 1 d PU .
C6 C 0.929(3) 0.2500 0.1476(15) 0.057(4) Uani 1 2 d SU .
C7 C 1.015(3) 0.2500 0.0890(14) 0.055(4) Uani 1 2 d SU .
C8 C 1.124(4) 0.125(2) 0.139(2) 0.049(5) Uani 0.50 1 d PU .
C9 C 1.041(4) 0.124(2) 0.199(2) 0.051(4) Uani 0.50 1 d PU .
C10 C 0.604(3) 0.1660(18) 0.4441(15) 0.089(4) Uani 1 1 d U .
N1 N 1.105(3) 0.1993(19) 0.0901(15) 0.049(4) Uani 0.50 1 d PU .
N2 N 0.557(6) 0.2500 0.471(3) 0.084(5) Uani 0.50 2 d SPU 1
N2' N 0.667(6) 0.2500 0.521(3) 0.079(4) Uani 0.50 2 d SPU 2
O1W O 0.9412(17) 0.6273(11) 0.5419(10) 0.094(3) Uani 1 1 d U .
O2W O 0.786(2) 0.7124(15) 0.6096(14) 0.061(3) Uani 0.50 1 d PU .

loop_
_atom_site_aniso_label
_atom_site_aniso_U_11
_atom_site_aniso_U_22
_atom_site_aniso_U_33
_atom_site_aniso_U_23
_atom_site_aniso_U_13
_atom_site_aniso_U_12
O3W 0.134(14) 0.149(14) 0.130(13) 0.000 0.010(13) 0.000
W1 0.0171(3) 0.0167(2) 0.0268(3) -0.00067(18) 0.00137(19) -0.00194(17)
W2 0.0224(3) 0.0303(3) 0.0351(3) 0.0020(2) 0.0130(2) -0.0013(2)
W3 0.0188(3) 0.0145(2) 0.0256(3) 0.00044(17) 0.00588(19) 0.00030(17)
W4 0.0347(3) 0.0240(3) 0.0233(3) 0.00271(19) 0.0084(2) 0.0005(2)
W5 0.0246(7) 0.0523(9) 0.0196(6) 0.000 0.0065(5) 0.000
Al5 0.0246(7) 0.0523(9) 0.0196(6) 0.000 0.0065(5) 0.000
Al1 0.012(2) 0.016(2) 0.017(2) 0.000 0.0032(18) 0.000
Al2 0.0120(16) 0.0169(15) 0.0181(15) 0.0014(13) 0.0047(13) 0.0005(12)
Al3 0.013(2) 0.012(2) 0.018(2) 0.000 0.0023(18) 0.000
O1 0.019(4) 0.021(4) 0.033(5) 0.000 0.009(4) 0.000
O2 0.019(4) 0.024(4) 0.017(4) 0.000 0.007(4) 0.000
O3 0.016(4) 0.017(3) 0.021(4) 0.002(3) 0.006(3) 0.006(3)
O4 0.017(4) 0.022(4) 0.026(5) 0.000 0.007(4) 0.000
O5 0.019(3) 0.022(3) 0.018(3) 0.001(3) 0.004(3) -0.002(3)
O7 0.014(2) 0.020(2) 0.020(2) -0.001(2) 0.0076(19) -0.0001(19)
O8 0.023(4) 0.022(3) 0.029(4) -0.001(3) 0.008(3) 0.000(3)
O9 0.023(3) 0.021(3) 0.028(3) 0.002(3) 0.004(3) 0.003(3)
O10 0.023(4) 0.025(3) 0.034(4) 0.002(3) 0.009(3) -0.003(3)
O11 0.019(5) 0.020(4) 0.017(4) 0.000 0.003(4) 0.000
O12 0.034(3) 0.027(3) 0.037(3) 0.001(3) 0.009(3) 0.001(3)
O13 0.021(3) 0.022(3) 0.037(4) 0.000(3) -0.004(3) -0.003(3)
O14 0.021(3) 0.025(3) 0.035(4) 0.000(3) 0.011(3) 0.001(3)
O15 0.024(3) 0.021(3) 0.028(3) -0.001(3) 0.005(3) 0.001(3)
O16 0.022(3) 0.021(3) 0.033(4) -0.003(3) 0.008(3) -0.005(3)
O17 0.017(3) 0.025(4) 0.034(4) 0.005(3) 0.002(3) -0.001(3)
O18 0.028(4) 0.033(4) 0.041(4) 0.003(3) 0.013(3) -0.002(3)
O19 0.021(4) 0.025(4) 0.026(4) 0.000(3) 0.003(3) -0.004(3)
O20 0.023(6) 0.041(6) 0.034(6) 0.000 0.005(5) 0.000
O21 0.030(5) 0.023(5) 0.023(5) 0.000 0.005(4) 0.000
O22 0.020(5) 0.018(4) 0.030(5) 0.000 0.003(4) 0.000
O23 0.033(3) 0.036(3) 0.036(3) 0.000(3) 0.006(3) -0.003(3)
O6 0.014(2) 0.020(2) 0.020(2) -0.001(2) 0.0076(19) -0.0001(19)
O24 0.014(2) 0.020(2) 0.020(2) -0.001(2) 0.0076(19) -0.0001(19)
O6' 0.014(2) 0.020(2) 0.020(2) -0.001(2) 0.0076(19) -0.0001(19)
O24' 0.014(2) 0.020(2) 0.020(2) -0.001(2) 0.0076(19) -0.0001(19)
C1 0.052(6) 0.056(6) 0.059(6) 0.000 0.025(6) 0.000
C2 0.066(7) 0.061(6) 0.073(7) 0.000 0.036(6) 0.000
C3 0.084(8) 0.077(8) 0.091(8) 0.002(6) 0.043(7) 0.000(6)
C4 0.059(8) 0.061(8) 0.057(8) 0.001(7) 0.026(8) 0.000(7)
C5 0.051(8) 0.057(9) 0.049(8) 0.000(7) 0.018(8) 0.001(7)
C6 0.054(8) 0.069(8) 0.054(8) 0.000 0.025(7) 0.000
C7 0.054(8) 0.066(9) 0.048(8) 0.000 0.019(7) 0.000
C8 0.048(9) 0.058(10) 0.047(9) 0.000(8) 0.023(8) 0.002(8)
C9 0.051(8) 0.058(9) 0.051(8) 0.000(7) 0.021(8) 0.004(7)
C10 0.092(8) 0.086(8) 0.099(8) 0.002(6) 0.043(7) 0.001(6)
N1 0.046(9) 0.056(9) 0.046(8) -0.004(8) 0.016(8) 0.003(8)
N2 0.087(9) 0.083(9) 0.091(9) 0.000 0.041(9) 0.000
N2' 0.082(8) 0.078(8) 0.087(8) 0.000 0.041(7) 0.000
O1W 0.089(6) 0.089(6) 0.092(6) -0.005(6) -0.012(6) 0.005(6)
O2W 0.058(6) 0.057(6) 0.064(6) -0.003(6) -0.004(6) -0.003(5)

loop_
_atom_type_symbol
_atom_type_description
_atom_type_scat_dispersion_real
_atom_type_scat_dispersion_imag
_atom_type_scat_source
C C 0.0033 0.0016 'International Tables Vol C Tables 4.2.6.8 and 6.1.1.4'
H H 0.0000 0.0000 'International Tables Vol C Tables 4.2.6.8 and 6.1.1.4'
N N 0.0061 0.0033 'International Tables Vol C Tables 4.2.6.8 and 6.1.1.4'
O O 0.0106 0.0060 'International Tables Vol C Tables 4.2.6.8 and 6.1.1.4'
W W -0.8490 6.8722 'International Tables Vol C Tables 4.2.6.8 and 6.1.1.4'
Al Al 0.0645 0.0514 'International Tables Vol C Tables 4.2.6.8 and 6.1.1.4'

loop_
_geom_angle_atom_site_label_1
_geom_angle_atom_site_label_2
_geom_angle_atom_site_label_3
_geom_angle
_geom_angle_site_symmetry_1
_geom_angle_site_symmetry_3
O13 W1 O15 105.6(4) . .
O13 W1 O22 101.0(4) . .
O15 W1 O22 89.4(4) . .
O13 W1 O16 96.7(4) . .
O15 W1 O16 93.0(3) . .
O22 W1 O16 160.8(4) . .
O13 W1 O10 94.1(4) . .
O15 W1 O10 160.2(4) . .
O22 W1 O10 85.1(4) . .
O16 W1 O10 86.2(3) . .
O13 W1 O3 164.6(3) . 4_575
O15 W1 O3 87.4(3) . 4_575
O22 W1 O3 87.1(4) . 4_575
O16 W1 O3 74.0(3) . 4_575
O10 W1 O3 73.4(3) . 4_575
O18 W2 O10 100.3(4) . .
O18 W2 O1 100.2(4) . .
O10 W2 O1 92.1(4) . .
O18 W2 O14 98.7(4) . .
O10 W2 O14 88.0(4) . .
O1 W2 O14 160.7(4) . .
O18 W2 O7 100.5(4) . .
O10 W2 O7 159.0(3) . .
O1 W2 O7 87.3(4) . .
O14 W2 O7 85.8(3) . .
O18 W2 O3 172.6(4) . 4_575
O10 W2 O3 74.9(3) . 4_575
O1 W2 O3 85.8(4) . 4_575
O14 W2 O3 75.6(3) . 4_575
O7 W2 O3 84.1(3) . 4_575
O12 W3 O8 105.0(4) . .
O12 W3 O16 99.1(4) . .
O8 W3 O16 97.1(3) . .
O12 W3 O9 99.7(4) . .
O8 W3 O9 92.4(4) . .
O16 W3 O9 155.9(3) . .
O12 W3 O14 94.8(4) . .
O8 W3 O14 159.9(3) . .
O16 W3 O14 82.4(3) . .
O9 W3 O14 81.1(3) . .
O12 W3 O3 167.1(4) . 4_575
O8 W3 O3 87.0(3) . 4_575
O16 W3 O3 74.4(3) . 4_575
O9 W3 O3 84.1(3) . 4_575
O14 W3 O3 73.5(3) . 4_575
O23 W4 O24' 114.5(7) . .
O23 W4 O7 101.2(4) . .
O24' W4 O7 61.9(7) . .
O23 W4 O9 102.2(4) . .
O24' W4 O9 135.6(7) . .
O7 W4 O9 88.1(3) . .
O23 W4 O6 99.7(5) . .
O24' W4 O6 107.4(7) . .
O7 W4 O6 159.0(5) . .
O9 W4 O6 89.0(5) . .
O23 W4 O24 98.2(6) . .
O24' W4 O24 28.9(8) . .
O7 W4 O24 87.4(7) . .
O9 W4 O24 159.6(6) . .
O6 W4 O24 88.1(8) . .
O23 W4 O6' 115.8(5) . .
O24' W4 O6' 116.6(7) . .
O7 W4 O6' 136.1(5) . .
O9 W4 O6' 62.6(5) . .
O6 W4 O6' 29.3(6) . .
O24 W4 O6' 108.6(7) . .
O23 W4 O2 169.7(4) . .
O24' W4 O2 61.4(6) . .
O7 W4 O2 85.4(4) . .
O9 W4 O2 85.9(3) . .
O6 W4 O2 73.7(5) . .
O24 W4 O2 74.0(5) . .
O6' W4 O2 62.0(5) . .
O20 W5 O6 97.2(5) . 4_575
O20 W5 O6 97.2(5) . .
O6 W5 O6 90.3(9) 4_575 .
O20 W5 O19 102.3(4) . 4_575
O6 W5 O19 160.5(5) 4_575 4_575
O6 W5 O19 88.6(5) . 4_575
O20 W5 O19 102.3(4) . .
O6 W5 O19 88.6(5) 4_575 .
O6 W5 O19 160.5(5) . .
O19 W5 O19 86.1(5) 4_575 .
O20 W5 O2 169.8(5) . .
O6 W5 O2 75.8(5) 4_575 .
O6 W5 O2 75.8(5) . .
O19 W5 O2 85.1(3) 4_575 .
O19 W5 O2 85.1(3) . .
O2 Al1 O3 109.7(3) . 4_575
O2 Al1 O3 109.7(3) . .
O3 Al1 O3 109.0(5) 4_575 .
O2 Al1 O11 109.8(5) . .
O3 Al1 O11 109.3(3) 4_575 .
O3 Al1 O11 109.3(3) . .
O17 Al2 O8 92.9(4) . 4_575
O17 Al2 O19 93.3(4) . .
O8 Al2 O19 89.4(4) 4_575 .
O17 Al2 O4 93.6(4) . .
O8 Al2 O4 173.5(4) 4_575 .
O19 Al2 O4 89.8(4) . .
O17 Al2 O5 95.8(4) . .
O8 Al2 O5 91.5(4) 4_575 .
O19 Al2 O5 170.8(4) . .
O4 Al2 O5 88.2(4) . .
O17 Al2 O11 172.6(4) . .
O8 Al2 O11 92.9(4) 4_575 .
O19 Al2 O11 91.5(4) . .
O4 Al2 O11 80.7(4) . .
O5 Al2 O11 79.3(4) . .
O17 Al2 Al2 132.4(3) . 4_575
O8 Al2 Al2 134.6(3) 4_575 4_575
O19 Al2 Al2 85.5(3) . 4_575
O4 Al2 Al2 38.9(3) . 4_575
O5 Al2 Al2 87.3(2) . 4_575
O11 Al2 Al2 42.4(2) . 4_575
O21 Al3 O15 93.6(4) . .
O21 Al3 O15 93.6(4) . 4_575
O15 Al3 O15 85.4(5) . 4_575
O21 Al3 O5 92.4(4) . .
O15 Al3 O5 172.6(4) . .
O15 Al3 O5 90.0(3) 4_575 .
O21 Al3 O5 92.4(4) . 4_575
O15 Al3 O5 90.0(3) . 4_575
O15 Al3 O5 172.6(4) 4_575 4_575
O5 Al3 O5 94.1(5) . 4_575
O21 Al3 O11 168.9(5) . .
O15 Al3 O11 94.6(4) . .
O15 Al3 O11 94.6(4) 4_575 .
O5 Al3 O11 80.1(3) . .
O5 Al3 O11 80.1(3) 4_575 .
W2 O1 W2 158.5(7) . 4_575
Al1 O2 W5 123.3(5) . .
Al1 O2 W4 122.2(3) . 4_575
W5 O2 W4 93.6(3) . 4_575
Al1 O2 W4 122.2(3) . .
W5 O2 W4 93.6(3) . .
W4 O2 W4 94.0(4) 4_575 .
Al1 O3 W1 120.8(4) . 4_575
Al1 O3 W3 120.0(4) . 4_575
W1 O3 W3 94.9(3) 4_575 4_575
Al1 O3 W2 122.6(4) . 4_575
W1 O3 W2 95.9(3) 4_575 4_575
W3 O3 W2 96.3(3) 4_575 4_575
Al2 O4 Al2 102.3(5) 4_575 .
Al3 O5 Al2 103.3(4) . .
W4 O7 W2 143.5(4) . .
W3 O8 Al2 154.8(5) . 4_575
W4 O9 W3 146.9(4) . .
W2 O10 W1 115.8(4) . .
Al1 O11 Al3 119.7(6) . .
Al1 O11 Al2 120.9(4) . .
Al3 O11 Al2 97.2(4) . .
Al1 O11 Al2 120.9(4) . 4_575
Al3 O11 Al2 97.2(4) . 4_575
Al2 O11 Al2 95.2(5) . 4_575
W2 O14 W3 114.3(4) . .
W1 O15 Al3 148.9(5) . .
W3 O16 W1 115.9(4) . .
Al2 O17 H17A 109.5 . .
Al2 O17 H17B 109.6 . .
H17A O17 H17B 109.8 . .
Al2 O19 W5 139.7(5) . .
Al3 O21 H21A 109.4 . .
Al3 O21 H21B 109.4 . .
H21A O21 H21B 109.5 . .
W1 O22 W1 143.6(6) . 4_575
W5 O6 W4 116.9(8) . .
W4 O24 W4 118.0(10) . 4_575
W4 O24' W4 123.9(11) . 4_575
C4 C1 C4 102(4) . 4_565
C4 C1 C2 127.1(19) . .
C4 C1 C2 127.1(19) 4_565 .
C3 C2 C3 122(3) . 4_565
C3 C2 C1 118.8(13) . .
C3 C2 C1 118.8(13) 4_565 .
C10 C3 C2 120(2) . .
C1 C4 C5 122(3) . .
C1 C4 C4 38.8(18) . 4_565
C5 C4 C4 84(2) . 4_565
C6 C5 C9 115(3) . .
C6 C5 C4 128(3) . .
C9 C5 C4 117(3) . .
C6 C5 C5 49.2(17) . 4_565
C9 C5 C5 137(2) . 4_565
C4 C5 C5 96(2) . 4_565
C5 C6 C5 82(3) 4_565 .
C5 C6 C7 122(2) 4_565 .
C5 C6 C7 122(2) . .
N1 C7 N1 80(3) . 4_565
N1 C7 C6 123(2) . .
N1 C7 C6 123(2) 4_565 .
N1 C8 C9 114(3) . .
C5 C9 C8 122(3) . .
C3 C10 N2 118(3) . .
C7 N1 C8 122(3) . .
C7 N1 N1 50.2(16) . 4_565
C8 N1 N1 143.0(18) . 4_565
C10 N2 C10 121(4) . 4_565

loop_
_geom_bond_atom_site_label_1
_geom_bond_atom_site_label_2
_geom_bond_distance
_geom_bond_site_symmetry_2
W1 O13 1.736(8) .
W1 O15 1.814(8) .
W1 O22 1.935(4) .
W1 O16 1.986(8) .
W1 O10 2.049(8) .
W1 O3 2.253(7) 4_575
W2 O18 1.739(9) .
W2 O10 1.926(9) .
W2 O1 1.939(2) .
W2 O14 1.951(8) .
W2 O7 1.969(8) .
W2 O3 2.282(7) 4_575
W3 O12 1.750(9) .
W3 O8 1.809(8) .
W3 O16 1.944(8) .
W3 O9 1.951(8) .
W3 O14 2.082(8) .
W3 O3 2.269(8) 4_575
W4 O23 1.730(9) .
W4 O24' 1.915(10) .
W4 O7 1.928(7) .
W4 O9 1.931(8) .
W4 O6 1.954(15) .
W4 O24 1.971(11) .
W4 O6' 2.010(15) .
W4 O2 2.311(7) .
W5 O20 1.687(13) .
W5 O6 1.938(15) 4_575
W5 O6 1.938(15) .
W5 O19 1.954(8) 4_575
W5 O19 1.954(8) .
W5 O2 2.237(11) .
Al1 O2 1.763(11) .
Al1 O3 1.780(8) 4_575
Al1 O3 1.780(8) .
Al1 O11 1.790(11) .
Al2 O17 1.870(8) .
Al2 O8 1.891(9) 4_575
Al2 O19 1.904(8) .
Al2 O4 1.905(8) .
Al2 O5 1.936(8) .
Al2 O11 2.008(8) .
Al2 Al2 2.967(7) 4_575
Al3 O21 1.895(12) .
Al3 O15 1.904(9) .
Al3 O15 1.904(9) 4_575
Al3 O5 1.903(8) .
Al3 O5 1.903(8) 4_575
Al3 O11 2.008(11) .
O1 W2 1.939(2) 4_575
O2 W4 2.311(7) 4_575
O3 W1 2.253(7) 4_575
O3 W3 2.269(8) 4_575
O3 W2 2.282(7) 4_575
O4 Al2 1.905(8) 4_575
O8 Al2 1.891(9) 4_575
O11 Al2 2.008(8) 4_575
O17 H17A 0.8500 .
O17 H17B 0.8200 .
O21 H21A 0.9600 .
O21 H21B 0.9600 .
O22 W1 1.935(4) 4_575
O24 W4 1.971(11) 4_575
O24' W4 1.915(10) 4_575
C1 C4 1.24(4) .
C1 C4 1.24(4) 4_565
C1 C2 1.54(3) .
C2 C3 1.39(2) .
C2 C3 1.39(2) 4_565
C3 C10 1.36(3) .
C4 C5 1.48(4) .
C4 C4 1.93(8) 4_565
C5 C6 1.26(4) .
C5 C9 1.42(5) .
C5 C5 1.65(7) 4_565
C6 C5 1.26(4) 4_565
C6 C7 1.44(3) .
C7 N1 1.17(3) .
C7 N1 1.17(3) 4_565
C8 N1 1.38(4) .
C8 C9 1.42(4) .
C10 N2 1.43(3) .
N1 N1 1.50(6) 4_565
N2 C10 1.43(3) 4_565
N2' C10 1.84(5) 4_565
O2W O2W 1.11(5) 4_575
